data_7036854
loop_
_publ_author_name
'Kroll, Nicole'
'Theilacker, Kolja'
'Schoknecht, Marc'
'Baabe, Dirk'
'Wiedemann, Dennis'
'Kaupp, Martin'
'Grohmann, Andreas'
'H\"orner, Gerald'

_publ_section_title
;
 Controlled ligand distortion and its consequences for structure,
 symmetry, conformation and spin-state preferences of iron(ii) complexes.
;
_journal_issue 44
_journal_name_full 'Dalton transactions (Cambridge, England : 2003)'
_journal_page_first 19232
_journal_page_last 19247
_journal_paper_doi 10.1039/c5dt02502h
_journal_volume 44
_journal_year 2015
_chemical_formula_iupac '[Fe(C F3 S O3)(C23 H27 N5)](C F3 S O3)'
_chemical_formula_moiety 'C24 H27 F3 Fe N5 O3 S 1+, C F3 O3 S 1-'
_chemical_formula_sum 'C25 H27 F6 Fe N5 O6 S2'
_chemical_formula_weight 727.49
_chemical_name_systematic
;(trifluoromethanesulfonato)[6-methyl-6-(pyridin-2-yl)-
1,4-bis(pyridin-2-ylmethyl)-1,4-diazepane]iron(II) trifluoromethanesulfonate
;
_space_group_crystal_system monoclinic
_space_group_IT_number 14
_space_group_name_H-M_alt 'P 1 21/c 1'
_symmetry_space_group_name_Hall '-P 2ybc'
_symmetry_space_group_name_H-M 'P 1 21/c 1'
_atom_sites_solution_hydrogens difmap
_atom_sites_solution_primary iterative
_atom_sites_solution_secondary difmap
_audit_creation_date 2014-06-17
_audit_creation_method 'WinGX routine CIF_UPDATE'
_audit_update_record
;
2014-06-17 deposited with the CCDC.
2015-10-08 downloaded from the CCDC.
;
_cell_angle_alpha 90
_cell_angle_beta 96.124(3)
_cell_angle_gamma 90
_cell_formula_units_Z 4
_cell_length_a 11.8155(3)
_cell_length_b 17.6019(5)
_cell_length_c 14.8106(4)
_cell_measurement_reflns_used 5907
_cell_measurement_temperature 150.00(10)
_cell_measurement_theta_max 32.5041
_cell_measurement_theta_min 3.4117
_cell_volume 3062.66(14)
_computing_cell_refinement
;
        CrysAlisPro, Agilent Technologies,
        Version 1.171.35.19 (release 27-10-2011 CrysAlis171 .NET)
        (compiled Oct 27 2011,15:02:11)
;
_computing_data_collection
;
        CrysAlisPro, Agilent Technologies,
        Version 1.171.35.19 (release 27-10-2011 CrysAlis171 .NET)
        (compiled Oct 27 2011,15:02:11)
;
_computing_data_reduction
;
        CrysAlisPro, Agilent Technologies,
        Version 1.171.35.19 (release 27-10-2011 CrysAlis171 .NET)
        (compiled Oct 27 2011,15:02:11)
;
_computing_molecular_graphics 'Ortep-3 for Windows (Farrugia, 1997)'
_computing_publication_material 'WinGX (Farrugia, 1999)'
_computing_structure_refinement 'SHELXL-97 (Sheldrick, 2008)'
_computing_structure_solution 'SUPERFLIP (Palatinus, 2007)'
_diffrn_ambient_environment N~2~
_diffrn_ambient_temperature 150.00(10)
_diffrn_detector 'CCD plate'
_diffrn_detector_area_resol_mean 16.3031
_diffrn_detector_type 'Agilent Sapphire3'
_diffrn_measured_fraction_theta_full 0.998
_diffrn_measured_fraction_theta_max 0.998
_diffrn_measurement_device '\k-geometry diffractometer'
_diffrn_measurement_device_type 'Agilent Xcalibur'
_diffrn_measurement_method '\w scans'
_diffrn_measurement_specimen_support 'glass capillary'
_diffrn_radiation_monochromator graphite
_diffrn_radiation_probe x-ray
_diffrn_radiation_type 'Mo K\a'
_diffrn_radiation_wavelength 0.71073
_diffrn_reflns_av_R_equivalents 0.0351
_diffrn_reflns_av_unetI/netI 0.0488
_diffrn_reflns_limit_h_max 13
_diffrn_reflns_limit_h_min -14
_diffrn_reflns_limit_k_max 15
_diffrn_reflns_limit_k_min -21
_diffrn_reflns_limit_l_max 18
_diffrn_reflns_limit_l_min -18
_diffrn_reflns_number 13451
_diffrn_reflns_theta_full 26
_diffrn_reflns_theta_max 26
_diffrn_reflns_theta_min 3.42
_diffrn_source 'fine-focus sealed tube'
_diffrn_source_type 'Agilent Enhance'
_diffrn_standards_number 0
_exptl_absorpt_coefficient_mu 0.713
_exptl_absorpt_correction_T_max 1.00000
_exptl_absorpt_correction_T_min 0.92072
_exptl_absorpt_correction_type multi-scan
_exptl_absorpt_process_details
;
        CrysAlisPro, Agilent Technologies,
        Version 1.171.35.19 (release 27-10-2011 CrysAlis171 .NET)
        (compiled Oct 27 2011,15:02:11)
        Empirical absorption correction using spherical harmonics,
 implemented in SCALE3 ABSPACK scaling algorithm.
;
_exptl_crystal_colour 'pale yellow'
_exptl_crystal_density_diffrn 1.578
_exptl_crystal_density_method 'not measured'
_exptl_crystal_description cube
_exptl_crystal_F_000 1488
_exptl_crystal_recrystallization_method 'precipitation: dichloromethane, diethyl ether, vapour diffusion, r.t., 5 d'
_exptl_crystal_size_max 0.14
_exptl_crystal_size_mid 0.14
_exptl_crystal_size_min 0.13
_refine_diff_density_max 0.362
_refine_diff_density_min -0.325
_refine_diff_density_rms 0.058
_refine_ls_extinction_method none
_refine_ls_goodness_of_fit_ref 1.058
_refine_ls_hydrogen_treatment constr
_refine_ls_matrix_type full
_refine_ls_number_parameters 480
_refine_ls_number_reflns 6006
_refine_ls_number_restraints 155
_refine_ls_restrained_S_all 1.149
_refine_ls_R_factor_all 0.0617
_refine_ls_R_factor_gt 0.046
_refine_ls_shift/su_max 0.003
_refine_ls_shift/su_mean 0
_refine_ls_structure_factor_coef Fsqd
_refine_ls_weighting_details 'calc w=1/[\s^2^(Fo^2^)+(0.0327P)^2^+2.8354P] where P=(Fo^2^+2Fc^2^)/3'
_refine_ls_weighting_scheme calc
_refine_ls_wR_factor_gt 0.0925
_refine_ls_wR_factor_ref 0.098
_reflns_number_gt 4989
_reflns_number_total 6006
_reflns_threshold_expression I>2\s(I)
_cod_data_source_file c5dt02502h2.cif
_cod_data_source_block mer-1-otf
_cod_depositor_comments 'Adding full bibliography for 7036852--7036857.cif.'
_cod_database_code 7036854

loop_
_space_group_symop_operation_xyz
'x, y, z'
'-x, y+1/2, -z+1/2'
'-x, -y, -z'
'x, -y-1/2, z-1/2'

loop_
_atom_site_label
_atom_site_type_symbol
_atom_site_fract_x
_atom_site_fract_y
_atom_site_fract_z
_atom_site_U_iso_or_equiv
_atom_site_adp_type
_atom_site_occupancy
_atom_site_symmetry_multiplicity
_atom_site_calc_flag
_atom_site_refinement_flags
_atom_site_disorder_assembly
_atom_site_disorder_group
C2 C 0.8561(3) 0.32533(17) 0.3235(2) 0.0272(7) Uani 1 1 d . . .
H2A H 0.7825 0.2979 0.3171 0.033 Uiso 1 1 calc R . .
H2B H 0.8877 0.324 0.3881 0.033 Uiso 1 1 calc R . .
C3 C 0.9389(2) 0.28777(17) 0.2644(2) 0.0266(7) Uani 1 1 d . . .
H3A H 1.0178 0.2952 0.2927 0.032 Uiso 1 1 calc R . .
H3B H 0.9237 0.2325 0.2608 0.032 Uiso 1 1 calc R . .
C5 C 1.0179(2) 0.37700(16) 0.1602(2) 0.0261(6) Uani 1 1 d . . .
H5A H 1.0185 0.3884 0.0948 0.031 Uiso 1 1 calc R . .
H5B H 1.0921 0.3537 0.1819 0.031 Uiso 1 1 calc R . .
C6 C 1.0063(2) 0.45290(16) 0.2119(2) 0.0244(6) Uani 1 1 d . . .
C7 C 0.9505(2) 0.44520(17) 0.3015(2) 0.0259(6) Uani 1 1 d . . .
H7A H 1.0039 0.4178 0.3463 0.031 Uiso 1 1 calc R . .
H7B H 0.9394 0.4967 0.3259 0.031 Uiso 1 1 calc R . .
C8 C 1.1273(2) 0.48264(19) 0.2381(2) 0.0365(8) Uani 1 1 d . . .
H8A H 1.1666 0.4878 0.1834 0.055 Uiso 1 1 calc R . .
H8B H 1.169 0.4468 0.2801 0.055 Uiso 1 1 calc R . .
H8C H 1.1236 0.5323 0.2676 0.055 Uiso 1 1 calc R . .
C9 C 0.9347(2) 0.51016(16) 0.1525(2) 0.0244(6) Uani 1 1 d . . .
C11 C 0.7587(3) 0.53977(17) 0.0752(2) 0.0326(7) Uani 1 1 d . . .
H11 H 0.6834 0.5246 0.0539 0.039 Uiso 1 1 calc R . .
C12 C 0.7924(3) 0.61252(18) 0.0572(2) 0.0376(8) Uani 1 1 d . . .
H12 H 0.7411 0.6472 0.0253 0.045 Uiso 1 1 calc R . .
C13 C 0.9022(3) 0.63369(18) 0.0864(2) 0.0375(8) Uani 1 1 d . . .
H13 H 0.9282 0.6833 0.0741 0.045 Uiso 1 1 calc R . .
C14 C 0.9741(3) 0.58259(17) 0.1336(2) 0.0314(7) Uani 1 1 d . . .
H14 H 1.0504 0.5966 0.1532 0.038 Uiso 1 1 calc R . .
C15 C 0.7532(2) 0.44428(18) 0.3408(2) 0.0299(7) Uani 1 1 d . . .
H15A H 0.7627 0.4998 0.3342 0.036 Uiso 1 1 calc R . .
H15B H 0.766 0.432 0.4063 0.036 Uiso 1 1 calc R . .
C16 C 0.6335(2) 0.42264(16) 0.3052(2) 0.0255(6) Uani 1 1 d . . .
C18 C 0.5088(2) 0.38853(17) 0.1809(2) 0.0308(7) Uani 1 1 d . . .
H18 H 0.4957 0.3754 0.1184 0.037 Uiso 1 1 calc R . .
C19 C 0.4167(3) 0.39215(19) 0.2308(2) 0.0371(8) Uani 1 1 d . . .
H19 H 0.3419 0.382 0.2033 0.044 Uiso 1 1 calc R . .
C20 C 0.4356(3) 0.4107(2) 0.3215(3) 0.0423(9) Uani 1 1 d . . .
H20 H 0.374 0.4124 0.3578 0.051 Uiso 1 1 calc R . .
C21 C 0.5439(3) 0.42681(19) 0.3587(2) 0.0364(8) Uani 1 1 d . . .
H21 H 0.5578 0.4408 0.4209 0.044 Uiso 1 1 calc R . .
C22 C 0.9241(2) 0.25994(16) 0.1019(2) 0.0264(6) Uani 1 1 d . . .
H22A H 0.992 0.2271 0.114 0.032 Uiso 1 1 calc R . .
H22B H 0.9245 0.2823 0.0406 0.032 Uiso 1 1 calc R . .
C23 C 0.8174(2) 0.21373(16) 0.10650(18) 0.0214(6) Uani 1 1 d . . .
C25 C 0.6314(2) 0.21304(17) 0.1385(2) 0.0279(7) Uani 1 1 d . . .
H25 H 0.5675 0.2394 0.1568 0.034 Uiso 1 1 calc R . .
C26 C 0.6201(3) 0.13669(17) 0.1193(2) 0.0308(7) Uani 1 1 d . . .
H26 H 0.5502 0.1112 0.1244 0.037 Uiso 1 1 calc R . .
C27 C 0.7123(3) 0.09809(16) 0.0925(2) 0.0280(7) Uani 1 1 d . . .
H27 H 0.707 0.0454 0.0786 0.034 Uiso 1 1 calc R . .
C28 C 0.8125(2) 0.13703(16) 0.0862(2) 0.0262(6) Uani 1 1 d . . .
H28 H 0.8772 0.1115 0.0681 0.031 Uiso 1 1 calc R . .
N1 N 0.83912(19) 0.40473(13) 0.29297(16) 0.0225(5) Uani 1 1 d . A .
N4 N 0.92680(18) 0.32082(13) 0.17056(16) 0.0210(5) Uani 1 1 d . A .
N10 N 0.8277(2) 0.48899(13) 0.12178(16) 0.0245(5) Uani 1 1 d . A .
N17 N 0.61626(19) 0.40278(13) 0.21684(16) 0.0238(5) Uani 1 1 d . A .
N24 N 0.72741(19) 0.25187(13) 0.13289(16) 0.0226(5) Uani 1 1 d . A .
Fe1 Fe 0.76233(3) 0.37781(2) 0.14917(3) 0.01843(11) Uani 1 1 d D . .
O1A O 0.6687(9) 0.3840(7) 0.0174(5) 0.038(2) Uani 0.515(17) 1 d PDU A 1
O2A O 0.7569(7) 0.3481(6) -0.1373(8) 0.055(2) Uani 0.515(17) 1 d PDU A 1
O3A O 0.6284(15) 0.4524(7) -0.1188(13) 0.097(5) Uani 0.515(17) 1 d PDU A 1
S1A S 0.6776(3) 0.38005(14) -0.0817(3) 0.0210(10) Uani 0.515(17) 1 d PDU A 1
C29A C 0.5487(10) 0.3261(8) -0.1095(8) 0.056(3) Uani 0.515(17) 1 d PDU A 1
F1A F 0.4645(10) 0.3540(8) -0.0730(10) 0.106(4) Uani 0.515(17) 1 d PDU A 1
F2A F 0.5645(10) 0.2527(6) -0.0794(10) 0.089(3) Uani 0.515(17) 1 d PDU A 1
F3A F 0.5058(7) 0.3291(9) -0.1912(6) 0.086(3) Uani 0.515(17) 1 d PDU A 1
O1B O 0.7089(12) 0.3752(8) 0.0132(5) 0.052(3) Uani 0.485(17) 1 d PDU A 2
O2B O 0.7746(8) 0.3313(6) -0.0970(9) 0.061(3) Uani 0.485(17) 1 d PDU A 2
O3B O 0.6545(12) 0.4428(7) -0.1259(10) 0.060(3) Uani 0.485(17) 1 d PDU A 2
S1B S 0.6761(5) 0.3700(5) -0.0794(5) 0.0722(19) Uani 0.485(17) 1 d PDU A 2
C29B C 0.5583(9) 0.3084(7) -0.1028(8) 0.040(3) Uani 0.485(17) 1 d PDU A 2
F1B F 0.4771(10) 0.3263(8) -0.0537(8) 0.085(3) Uani 0.485(17) 1 d PDU A 2
F2B F 0.5998(13) 0.2406(6) -0.0694(9) 0.096(4) Uani 0.485(17) 1 d PDU A 2
F3B F 0.5371(13) 0.2951(7) -0.1886(6) 0.085(3) Uani 0.485(17) 1 d PDU A 2
C30 C 0.2761(3) 0.1877(2) 0.0928(3) 0.0418(9) Uani 1 1 d . . .
O4 O 0.2563(2) 0.07297(14) -0.01157(18) 0.0522(7) Uani 1 1 d . . .
O5 O 0.1376(3) 0.18301(14) -0.05115(19) 0.0624(8) Uani 1 1 d . . .
O6 O 0.09983(19) 0.10321(13) 0.07417(18) 0.0446(6) Uani 1 1 d . . .
F4 F 0.2207(2) 0.24533(14) 0.1265(2) 0.0777(8) Uani 1 1 d . . .
F5 F 0.35893(18) 0.21888(14) 0.0511(2) 0.0735(8) Uani 1 1 d . . .
F6 F 0.3259(2) 0.14703(15) 0.16151(17) 0.0735(8) Uani 1 1 d . . .
S2 S 0.18135(7) 0.13001(4) 0.01672(5) 0.02867(18) Uani 1 1 d . . .

loop_
_atom_site_aniso_label
_atom_site_aniso_U_11
_atom_site_aniso_U_22
_atom_site_aniso_U_33
_atom_site_aniso_U_23
_atom_site_aniso_U_13
_atom_site_aniso_U_12
C2 0.0338(17) 0.0255(16) 0.0216(14) 0.0035(13) -0.0005(12) 0.0016(13)
C3 0.0283(16) 0.0199(14) 0.0297(16) 0.0011(13) -0.0063(13) 0.0018(12)
C5 0.0178(14) 0.0219(14) 0.0392(17) -0.0069(14) 0.0062(12) 0.0005(12)
C6 0.0202(14) 0.0209(14) 0.0321(16) -0.0064(13) 0.0029(12) -0.0026(11)
C7 0.0264(15) 0.0230(15) 0.0270(15) -0.0051(13) -0.0022(12) 0.0007(12)
C8 0.0232(16) 0.0313(17) 0.054(2) -0.0089(16) -0.0009(15) -0.0026(13)
C9 0.0247(15) 0.0226(15) 0.0273(15) -0.0063(13) 0.0083(12) -0.0034(12)
C11 0.0308(17) 0.0259(16) 0.0399(18) 0.0057(15) -0.0014(14) 0.0008(13)
C12 0.048(2) 0.0227(17) 0.0420(19) 0.0086(15) 0.0053(16) 0.0046(14)
C13 0.051(2) 0.0199(16) 0.044(2) 0.0035(15) 0.0153(16) -0.0044(14)
C14 0.0309(17) 0.0249(16) 0.0398(18) -0.0050(15) 0.0105(14) -0.0064(13)
C15 0.0328(17) 0.0315(17) 0.0261(15) -0.0063(14) 0.0066(13) 0.0026(13)
C16 0.0286(16) 0.0205(14) 0.0284(15) 0.0013(13) 0.0081(12) 0.0051(12)
C18 0.0255(16) 0.0306(17) 0.0364(17) -0.0045(15) 0.0038(13) 0.0070(13)
C19 0.0214(16) 0.0384(19) 0.052(2) -0.0014(17) 0.0065(14) 0.0072(13)
C20 0.0313(18) 0.047(2) 0.052(2) 0.0047(19) 0.0213(16) 0.0112(16)
C21 0.0361(18) 0.043(2) 0.0321(17) 0.0009(16) 0.0149(14) 0.0122(15)
C22 0.0242(15) 0.0218(15) 0.0340(16) -0.0059(13) 0.0072(13) 0.0024(12)
C23 0.0231(14) 0.0207(14) 0.0203(14) -0.0022(12) 0.0025(11) 0.0008(11)
C25 0.0230(15) 0.0244(15) 0.0366(17) -0.0021(14) 0.0043(13) 0.0019(12)
C26 0.0277(16) 0.0233(16) 0.0413(18) 0.0003(15) 0.0036(14) -0.0050(12)
C27 0.0373(17) 0.0148(14) 0.0308(16) -0.0019(13) -0.0018(13) -0.0011(12)
C28 0.0269(15) 0.0241(15) 0.0273(15) -0.0036(13) 0.0015(12) 0.0047(12)
N1 0.0226(12) 0.0212(12) 0.0241(12) -0.0024(10) 0.0046(10) 0.0015(10)
N4 0.0184(12) 0.0176(12) 0.0269(13) -0.0030(10) 0.0027(10) 0.0013(9)
N10 0.0256(13) 0.0202(12) 0.0279(13) 0.0015(11) 0.0039(10) -0.0006(10)
N17 0.0242(13) 0.0205(12) 0.0274(13) -0.0012(11) 0.0063(10) 0.0026(10)
N24 0.0211(12) 0.0202(12) 0.0267(12) -0.0026(11) 0.0034(10) 0.0020(10)
Fe1 0.0178(2) 0.0166(2) 0.0212(2) -0.00104(17) 0.00339(15) 0.00125(15)
O1A 0.045(5) 0.033(3) 0.032(3) 0.003(2) -0.016(3) -0.002(4)
O2A 0.034(4) 0.057(5) 0.075(5) -0.012(4) 0.009(4) -0.010(3)
O3A 0.149(10) 0.054(5) 0.085(7) 0.031(5) 0.007(6) 0.035(5)
S1A 0.0258(16) 0.0050(16) 0.0311(18) 0.0005(8) -0.0021(12) 0.0013(7)
C29A 0.050(5) 0.090(7) 0.030(5) -0.010(5) 0.011(4) -0.011(5)
F1A 0.042(4) 0.133(8) 0.149(7) 0.001(6) 0.033(4) 0.015(4)
F2A 0.081(5) 0.047(4) 0.130(7) 0.007(4) -0.035(4) -0.039(4)
F3A 0.052(4) 0.151(8) 0.048(3) 0.003(5) -0.021(3) -0.013(4)
O1B 0.075(7) 0.035(5) 0.039(4) 0.008(3) -0.029(4) -0.019(5)
O2B 0.035(4) 0.061(5) 0.089(6) -0.009(5) 0.011(4) 0.015(3)
O3B 0.074(5) 0.058(5) 0.049(5) 0.026(4) 0.009(4) 0.000(4)
S1B 0.050(3) 0.129(4) 0.038(3) -0.007(3) 0.008(2) -0.012(3)
C29B 0.037(5) 0.051(6) 0.031(5) 0.003(4) 0.000(4) -0.004(4)
F1B 0.055(5) 0.119(7) 0.088(5) -0.006(5) 0.039(4) -0.022(5)
F2B 0.137(8) 0.061(4) 0.082(5) -0.001(4) -0.020(5) 0.007(5)
F3B 0.122(8) 0.094(6) 0.033(3) -0.005(4) -0.018(4) -0.043(5)
C30 0.0285(18) 0.0376(19) 0.057(2) -0.0013(18) -0.0064(16) 0.0051(15)
O4 0.0751(18) 0.0314(13) 0.0563(16) -0.0041(13) 0.0351(14) 0.0095(12)
O5 0.084(2) 0.0370(14) 0.0577(17) 0.0191(14) -0.0301(15) -0.0092(14)
O6 0.0301(12) 0.0333(13) 0.0728(18) 0.0054(13) 0.0165(12) 0.0006(10)
F4 0.0621(15) 0.0560(15) 0.111(2) -0.0530(16) -0.0073(14) 0.0069(12)
F5 0.0343(12) 0.0592(15) 0.126(2) 0.0148(16) 0.0035(13) -0.0160(11)
F6 0.0675(16) 0.0814(18) 0.0631(16) 0.0057(14) -0.0318(13) 0.0011(14)
S2 0.0344(4) 0.0186(4) 0.0324(4) 0.0010(3) 0.0005(3) 0.0011(3)

loop_
_atom_type_symbol
_atom_type_description
_atom_type_scat_dispersion_real
_atom_type_scat_dispersion_imag
_atom_type_scat_source
C C 0.0033 0.0016 'International Tables Vol C Tables 4.2.6.8 and 6.1.1.4'
H H 0 0 'International Tables Vol C Tables 4.2.6.8 and 6.1.1.4'
N N 0.0061 0.0033 'International Tables Vol C Tables 4.2.6.8 and 6.1.1.4'
O O 0.0106 0.006 'International Tables Vol C Tables 4.2.6.8 and 6.1.1.4'
F F 0.0171 0.0103 'International Tables Vol C Tables 4.2.6.8 and 6.1.1.4'
S S 0.1246 0.1234 'International Tables Vol C Tables 4.2.6.8 and 6.1.1.4'
Fe Fe 0.3463 0.8444 'International Tables Vol C Tables 4.2.6.8 and 6.1.1.4'

loop_
_geom_angle_atom_site_label_1
_geom_angle_atom_site_label_2
_geom_angle_atom_site_label_3
_geom_angle
N1 C2 C3 108.0(2)
N4 C3 C2 111.0(2)
N4 C5 C6 114.9(2)
C9 C6 C8 111.4(2)
C9 C6 C7 106.8(2)
C8 C6 C7 106.4(2)
C9 C6 C5 110.8(2)
C8 C6 C5 106.9(2)
C7 C6 C5 114.5(2)
N1 C7 C6 114.9(2)
N10 C9 C14 120.3(3)
N10 C9 C6 116.9(2)
C14 C9 C6 122.7(3)
N10 C11 C12 123.0(3)
C13 C12 C11 118.3(3)
C12 C13 C14 119.6(3)
C13 C14 C9 119.8(3)
N1 C15 C16 112.4(2)
N17 C16 C21 121.4(3)
N17 C16 C15 116.4(2)
C21 C16 C15 122.1(3)
N17 C18 C19 122.9(3)
C20 C19 C18 118.6(3)
C21 C20 C19 119.3(3)
C20 C21 C16 119.7(3)
N4 C22 C23 108.5(2)
N24 C23 C28 122.1(3)
N24 C23 C22 115.7(2)
C28 C23 C22 122.2(3)
N24 C25 C26 123.5(3)
C27 C26 C25 118.6(3)
C26 C27 C28 119.0(3)
C27 C28 C23 119.1(3)
C15 N1 C2 112.2(2)
C15 N1 C7 112.4(2)
C2 N1 C7 109.7(2)
C15 N1 Fe1 108.82(17)
C2 N1 Fe1 96.70(16)
C7 N1 Fe1 116.08(17)
C22 N4 C5 112.1(2)
C22 N4 C3 110.5(2)
C5 N4 C3 110.9(2)
C22 N4 Fe1 106.29(16)
C5 N4 Fe1 108.90(16)
C3 N4 Fe1 107.95(16)
C11 N10 C9 118.9(3)
C11 N10 Fe1 119.23(19)
C9 N10 Fe1 121.87(19)
C18 N17 C16 118.0(2)
C18 N17 Fe1 123.5(2)
C16 N17 Fe1 117.62(18)
C25 N24 C23 117.7(2)
C25 N24 Fe1 129.91(19)
C23 N24 Fe1 112.18(18)
O1B Fe1 N17 106.7(4)
O1B Fe1 O1A 13.7(4)
N17 Fe1 O1A 93.0(3)
O1B Fe1 N10 85.1(4)
N17 Fe1 N10 103.01(9)
O1A Fe1 N10 86.7(4)
O1B Fe1 N4 108.0(4)
N17 Fe1 N4 141.30(9)
O1A Fe1 N4 121.5(3)
N10 Fe1 N4 96.52(9)
O1B Fe1 N24 80.7(4)
N17 Fe1 N24 96.00(9)
O1A Fe1 N24 83.2(4)
N10 Fe1 N24 158.92(9)
N4 Fe1 N24 73.40(8)
O1B Fe1 N1 167.7(4)
N17 Fe1 N1 77.23(9)
O1A Fe1 N1 163.5(3)
N10 Fe1 N1 82.65(9)
N4 Fe1 N1 72.50(8)
N24 Fe1 N1 110.73(8)
S1A O1A Fe1 144.6(7)
O2A S1A O3A 112.4(8)
O2A S1A O1A 135.2(8)
O3A S1A O1A 105.1(9)
O2A S1A C29A 104.5(6)
O3A S1A C29A 94.6(9)
O1A S1A C29A 95.9(6)
F3A C29A F1A 97.9(12)
F3A C29A F2A 112.2(11)
F1A C29A F2A 108.1(10)
F3A C29A S1A 116.0(9)
F1A C29A S1A 112.2(10)
F2A C29A S1A 109.8(8)
S1B O1B Fe1 177.0(10)
O1B S1B O2B 93.8(10)
O1B S1B O3B 115.1(9)
O2B S1B O3B 116.5(8)
O1B S1B C29B 111.4(9)
O2B S1B C29B 108.6(7)
O3B S1B C29B 110.5(7)
F3B C29B F1B 121.1(12)
F3B C29B F2B 102.9(10)
F1B C29B F2B 105.4(10)
F3B C29B S1B 111.8(9)
F1B C29B S1B 110.7(9)
F2B C29B S1B 102.7(9)
F6 C30 F5 106.9(3)
F6 C30 F4 108.5(3)
F5 C30 F4 106.0(3)
F6 C30 S2 111.6(3)
F5 C30 S2 112.2(3)
F4 C30 S2 111.3(2)
O5 S2 O6 114.69(17)
O5 S2 O4 116.20(18)
O6 S2 O4 114.81(14)
O5 S2 C30 103.00(16)
O6 S2 C30 103.02(17)
O4 S2 C30 102.39(16)

loop_
_geom_bond_atom_site_label_1
_geom_bond_atom_site_label_2
_geom_bond_distance
C2 N1 1.476(4)
C2 C3 1.530(4)
C3 N4 1.500(4)
C5 N4 1.481(3)
C5 C6 1.553(4)
C6 C9 1.532(4)
C6 C8 1.533(4)
C6 C7 1.550(4)
C7 N1 1.490(4)
C9 N10 1.350(4)
C9 C14 1.396(4)
C11 N10 1.349(4)
C11 C12 1.376(4)
C12 C13 1.374(5)
C13 C14 1.376(5)
C15 N1 1.473(4)
C15 C16 1.506(4)
C16 N17 1.349(4)
C16 C21 1.391(4)
C18 N17 1.347(4)
C18 C19 1.381(4)
C19 C20 1.377(5)
C20 C21 1.368(5)
C22 N4 1.476(4)
C22 C23 1.508(4)
C23 N24 1.350(3)
C23 C28 1.383(4)
C25 N24 1.334(4)
C25 C26 1.377(4)
C26 C27 1.378(4)
C27 C28 1.379(4)
N1 Fe1 2.274(2)
N4 Fe1 2.180(2)
N10 Fe1 2.158(2)
N17 Fe1 2.132(2)
N24 Fe1 2.263(2)
Fe1 O1B 2.045(8)
Fe1 O1A 2.141(7)
O1A S1A 1.484(8)
O2A S1A 1.427(8)
O3A S1A 1.481(9)
S1A C29A 1.805(10)
C29A F3A 1.262(11)
C29A F1A 1.279(11)
C29A F2A 1.372(12)
O1B S1B 1.388(9)
O2B S1B 1.397(9)
O3B S1B 1.465(9)
S1B C29B 1.769(10)
C29B F3B 1.290(11)
C29B F1B 1.303(11)
C29B F2B 1.363(12)
C30 F6 1.329(4)
C30 F5 1.330(4)
C30 F4 1.333(4)
C30 S2 1.813(4)
O4 S2 1.431(2)
O5 S2 1.427(2)
O6 S2 1.431(2)

loop_
_geom_torsion_atom_site_label_1
_geom_torsion_atom_site_label_2
_geom_torsion_atom_site_label_3
_geom_torsion_atom_site_label_4
_geom_torsion
N1 C2 C3 N4 -31.4(3)
N4 C5 C6 C9 -89.1(3)
N4 C5 C6 C8 149.4(3)
N4 C5 C6 C7 31.9(3)
C9 C6 C7 N1 70.8(3)
C8 C6 C7 N1 -170.1(2)
C5 C6 C7 N1 -52.3(3)
C8 C6 C9 N10 177.3(3)
C7 C6 C9 N10 -66.8(3)
C5 C6 C9 N10 58.5(3)
C8 C6 C9 C14 -5.8(4)
C7 C6 C9 C14 110.1(3)
C5 C6 C9 C14 -124.6(3)
N10 C11 C12 C13 1.4(5)
C11 C12 C13 C14 -1.0(5)
C12 C13 C14 C9 -0.9(5)
N10 C9 C14 C13 2.5(5)
C6 C9 C14 C13 -174.3(3)
N1 C15 C16 N17 -29.8(4)
N1 C15 C16 C21 153.7(3)
N17 C18 C19 C20 -0.3(5)
C18 C19 C20 C21 1.6(5)
C19 C20 C21 C16 -1.3(5)
N17 C16 C21 C20 -0.2(5)
C15 C16 C21 C20 176.2(3)
N4 C22 C23 N24 30.3(3)
N4 C22 C23 C28 -148.9(3)
N24 C25 C26 C27 -0.2(5)
C25 C26 C27 C28 0.2(5)
C26 C27 C28 C23 -0.3(4)
N24 C23 C28 C27 0.3(4)
C22 C23 C28 C27 179.5(3)
C16 C15 N1 C2 -77.5(3)
C16 C15 N1 C7 158.3(2)
C16 C15 N1 Fe1 28.3(3)
C3 C2 N1 C15 175.4(2)
C3 C2 N1 C7 -59.0(3)
C3 C2 N1 Fe1 61.9(2)
C6 C7 N1 C15 -134.5(3)
C6 C7 N1 C2 99.9(3)
C6 C7 N1 Fe1 -8.4(3)
C23 C22 N4 C5 -170.0(2)
C23 C22 N4 C3 65.7(3)
C23 C22 N4 Fe1 -51.2(2)
C6 C5 N4 C22 164.4(2)
C6 C5 N4 C3 -71.6(3)
C6 C5 N4 Fe1 47.1(3)
C2 C3 N4 C22 -134.6(2)
C2 C3 N4 C5 100.5(3)
C2 C3 N4 Fe1 -18.7(3)
C12 C11 N10 C9 0.1(5)
C12 C11 N10 Fe1 178.0(3)
C14 C9 N10 C11 -2.1(4)
C6 C9 N10 C11 174.9(3)
C14 C9 N10 Fe1 -179.9(2)
C6 C9 N10 Fe1 -2.9(3)
C19 C18 N17 C16 -1.2(4)
C19 C18 N17 Fe1 168.1(2)
C21 C16 N17 C18 1.4(4)
C15 C16 N17 C18 -175.2(3)
C21 C16 N17 Fe1 -168.5(2)
C15 C16 N17 Fe1 14.9(3)
C26 C25 N24 C23 0.3(4)
C26 C25 N24 Fe1 174.2(2)
C28 C23 N24 C25 -0.3(4)
C22 C23 N24 C25 -179.6(3)
C28 C23 N24 Fe1 -175.3(2)
C22 C23 N24 Fe1 5.4(3)
C18 N17 Fe1 O1B 23.8(5)
C16 N17 Fe1 O1B -166.9(5)
C18 N17 Fe1 O1A 25.2(4)
C16 N17 Fe1 O1A -165.5(4)
C18 N17 Fe1 N10 112.5(2)
C16 N17 Fe1 N10 -78.2(2)
C18 N17 Fe1 N4 -129.2(2)
C16 N17 Fe1 N4 40.2(3)
C18 N17 Fe1 N24 -58.3(2)
C16 N17 Fe1 N24 111.0(2)
C18 N17 Fe1 N1 -168.3(2)
C16 N17 Fe1 N1 1.1(2)
C11 N10 Fe1 O1B 50.5(5)
C9 N10 Fe1 O1B -131.7(5)
C11 N10 Fe1 N17 -55.5(2)
C9 N10 Fe1 N17 122.3(2)
C11 N10 Fe1 O1A 36.8(3)
C9 N10 Fe1 O1A -145.3(3)
C11 N10 Fe1 N4 158.1(2)
C9 N10 Fe1 N4 -24.0(2)
C11 N10 Fe1 N24 98.3(3)
C9 N10 Fe1 N24 -83.8(3)
C11 N10 Fe1 N1 -130.5(2)
C9 N10 Fe1 N1 47.3(2)
C22 N4 Fe1 O1B -33.2(4)
C5 N4 Fe1 O1B 87.7(4)
C3 N4 Fe1 O1B -151.8(4)
C22 N4 Fe1 N17 119.52(19)
C5 N4 Fe1 N17 -119.54(19)
C3 N4 Fe1 N17 0.9(2)
C22 N4 Fe1 O1A -30.0(5)
C5 N4 Fe1 O1A 90.9(5)
C3 N4 Fe1 O1A -148.6(4)
C22 N4 Fe1 N10 -120.15(17)
C5 N4 Fe1 N10 0.78(19)
C3 N4 Fe1 N10 121.27(17)
C22 N4 Fe1 N24 40.92(17)
C5 N4 Fe1 N24 161.9(2)
C3 N4 Fe1 N24 -77.66(17)
C22 N4 Fe1 N1 159.69(19)
C5 N4 Fe1 N1 -79.37(18)
C3 N4 Fe1 N1 41.11(16)
C25 N24 Fe1 O1B -88.3(5)
C23 N24 Fe1 O1B 85.9(5)
C25 N24 Fe1 N17 17.6(3)
C23 N24 Fe1 N17 -168.13(19)
C25 N24 Fe1 O1A -74.7(4)
C23 N24 Fe1 O1A 99.5(3)
C25 N24 Fe1 N10 -136.8(3)
C23 N24 Fe1 N10 37.5(3)
C25 N24 Fe1 N4 159.6(3)
C23 N24 Fe1 N4 -26.17(18)
C25 N24 Fe1 N1 96.2(3)
C23 N24 Fe1 N1 -89.5(2)
C15 N1 Fe1 O1B 94(2)
C2 N1 Fe1 O1B -150(2)
C7 N1 Fe1 O1B -34(2)
C15 N1 Fe1 N17 -16.30(18)
C2 N1 Fe1 N17 99.95(17)
C7 N1 Fe1 N17 -144.2(2)
C15 N1 Fe1 O1A 38.6(12)
C2 N1 Fe1 O1A 154.8(11)
C7 N1 Fe1 O1A -89.3(12)
C15 N1 Fe1 N10 88.89(19)
C2 N1 Fe1 N10 -154.87(17)
C7 N1 Fe1 N10 -39.06(19)
C15 N1 Fe1 N4 -171.9(2)
C2 N1 Fe1 N4 -55.62(16)
C7 N1 Fe1 N4 60.18(18)
C15 N1 Fe1 N24 -107.95(18)
C2 N1 Fe1 N24 8.30(18)
C7 N1 Fe1 N24 124.11(18)
O1B Fe1 O1A S1A -9.0(18)
N17 Fe1 O1A S1A 176.7(14)
N10 Fe1 O1A S1A 73.9(14)
N4 Fe1 O1A S1A -21.8(16)
N24 Fe1 O1A S1A -87.6(14)
N1 Fe1 O1A S1A 123.7(10)
Fe1 O1A S1A O2A 22.0(19)
Fe1 O1A S1A O3A -124.2(15)
Fe1 O1A S1A C29A 139.5(14)
O2A S1A C29A F3A -60.7(12)
O3A S1A C29A F3A 53.9(13)
O1A S1A C29A F3A 159.6(11)
O2A S1A C29A F1A -172.0(12)
O3A S1A C29A F1A -57.5(13)
O1A S1A C29A F1A 48.2(11)
O2A S1A C29A F2A 67.8(11)
O3A S1A C29A F2A -177.7(12)
O1A S1A C29A F2A -72.0(10)
O1B S1B C29B F3B -171.2(11)
O2B S1B C29B F3B -69.2(11)
O3B S1B C29B F3B 59.6(12)
O1B S1B C29B F1B 50.7(12)
O2B S1B C29B F1B 152.6(11)
O3B S1B C29B F1B -78.5(12)
O1B S1B C29B F2B -61.5(11)
O2B S1B C29B F2B 40.4(11)
O3B S1B C29B F2B 169.3(10)
F6 C30 S2 O5 -179.8(3)
F5 C30 S2 O5 -59.9(3)
F4 C30 S2 O5 58.7(3)
F6 C30 S2 O6 60.6(3)
F5 C30 S2 O6 -179.5(2)
F4 C30 S2 O6 -60.8(3)
F6 C30 S2 O4 -58.8(3)
F5 C30 S2 O4 61.1(3)
F4 C30 S2 O4 179.7(3)
